data_2020158
loop_
_publ_author_name
'Wiench, D.M.'
'Jansen, M.'

_publ_section_title
;
 Structure of Pentasodium Dihydrogen Orthophosphate Diphosphate (V) Na5 H2
 (P O4) (P2 O7)
;
_journal_name_full 'Acta Crystallographica C (39,1983-)'
_journal_page_first 1613
_journal_page_last 1615
_journal_volume 39
_journal_year 1983
_chemical_formula_sum 'H2 Na5 O11 P3'
_chemical_name_systematic 'Na5 H2 (P O4) (P2 O7)'
_space_group_IT_number 2
_symmetry_space_group_name_Hall '-P 1'
_symmetry_space_group_name_H-M 'P -1'
_cell_angle_alpha 128.27
_cell_angle_beta 99.21
_cell_angle_gamma 88.84
_cell_formula_units_Z 2
_cell_length_a 10.862
_cell_length_b 8.426
_cell_length_c 7.001
_cell_volume 493.992
_citation_journal_id_ASTM ACSCEE
_cod_data_source_file Wiench_ACSCEE_1983_498.cif
_cod_data_source_block H2Na5O11P3
_cod_original_cell_volume 493.9918
_cod_database_code 2020158

loop_
_symmetry_equiv_pos_as_xyz
x,y,z
-x,-y,-z

loop_
_atom_site_label
_atom_site_type_symbol
_atom_site_fract_x
_atom_site_fract_y
_atom_site_fract_z
_atom_site_occupancy
_atom_site_U_iso_or_equiv
O4 O-2 0.3772 0.4789 0.2419 1 0.0
P3 P+5 0.0189 0.31 0.1154 1 0.0
H3 H+1 0.0077 0.017 0.0798 1 0.0
O11 O-2 0.0133 0.1392 0.8277 1 0.0
O2 O-2 0.6778 0.0444 0.6209 1 0.0
Na2 Na+1 0.749 0.4292 0.4706 1 0.0
H1 H+1 0.5 0 0 1 0.0
Na3 Na+1 0.7483 0.4228 0.9759 1 0.0
O10 O-2 0.944 0.4925 0.8269 1 0.0
Na1 Na+1 0.7549 0.0016 0.9241 1 0.0
H2 H+1 0 0.5 0 1 0.0
O9 O-2 0.8894 0.2993 0.1685 1 0.0
P1 P+5 0.284 0.0532 0.6262 1 0.0
Na5 Na+1 0.9996 0.2078 0.4603 1 0.0
P2 P+5 0.4636 0.316 0.1098 1 0.0
O6 O-2 0.5979 0.3939 0.1653 1 0.0
O1 O-2 0.4179 0.1853 0.8141 1 0.0
O3 O-2 0.753 0.0919 0.3313 1 0.0
O7 O-2 0.1904 0.2104 0.6926 1 0.0
O8 O-2 0.1185 0.2619 0.2539 1 0.0
O5 O-2 0.4517 0.1556 0.1531 1 0.0
Na4 Na+1 0.4991 0.2129 0.5334 1 0.0
